data_7135503
loop_
_publ_author_name
'Wang, Cheng'
'Zhang, Qiang'
'Qin, Sisi'
'Lai, Zhimin'
'Liang, Taoyuan'
'Huang, Guan'
'Zhao, Shuangliang'
'Zhang, Zhuan'

_publ_section_title
;
 Time-dependent Rh(III)-catalyzed chemodivergent reactions of
 2-pyridylthiophenes with nitroalkenes.
;
_journal_issue 5
_journal_name_full 'Chemical communications (Cambridge, England)'
_journal_page_first 1614
_journal_page_last 1617
_journal_paper_doi 10.1039/d5cc06419h
_journal_volume 62
_journal_year 2026
_chemical_formula_moiety 'C17 H13 F N2 O2 S'
_chemical_formula_sum 'C17 H13 F N2 O2 S'
_chemical_formula_weight 328.35
_chemical_name_systematic 844
_space_group_crystal_system triclinic
_space_group_IT_number 2
_space_group_name_Hall '-P 1'
_space_group_name_H-M_alt 'P -1'
_atom_sites_solution_hydrogens geom
_atom_sites_solution_primary dual
_audit_creation_date 2025-08-04
_audit_creation_method
;
Olex2 1.5
(compiled 2024.02.16 svn.r378c4104 for OlexSys, GUI svn.r6928)
;
_audit_update_record
;
2025-08-04 deposited with the CCDC.	2025-12-16 downloaded from the CCDC.
;
_cell_angle_alpha 103.401(5)
_cell_angle_beta 106.506(5)
_cell_angle_gamma 98.916(5)
_cell_formula_units_Z 4
_cell_length_a 9.8276(5)
_cell_length_b 11.1008(7)
_cell_length_c 15.5044(8)
_cell_measurement_reflns_used 3886
_cell_measurement_temperature 298
_cell_measurement_theta_max 27.5140
_cell_measurement_theta_min 4.0800
_cell_volume 1532.72(17)
_computing_cell_refinement 'CrysAlisPro 1.171.38.41 (Rigaku OD, 2015)'
_computing_data_collection 'CrysAlisPro 1.171.38.41 (Rigaku OD, 2015)'
_computing_data_reduction 'CrysAlisPro 1.171.38.41 (Rigaku OD, 2015)'
_computing_molecular_graphics 'Olex2 1.5 (Dolomanov et al., 2009)'
_computing_publication_material 'Olex2 1.5 (Dolomanov et al., 2009)'
_computing_structure_refinement 'SHELXL 2018/3 (Sheldrick, 2015)'
_computing_structure_solution 'SHELXT 2018/2 (Sheldrick, 2018)'
_diffrn_ambient_temperature 298
_diffrn_detector 'CCD plate'
_diffrn_detector_area_resol_mean 8.0606
_diffrn_detector_type Eos
_diffrn_measured_fraction_theta_full 0.997
_diffrn_measured_fraction_theta_max 0.838
_diffrn_measurement_details
;
List of Runs (angles in degrees, time in seconds):

  # Type    Start    End  Width  t~exp~   \w     \q     \k     \f   Frames
#--------------------------------------------------------------------------
  1  \w      0.00  83.00   1.00    2.50    --   15.65  38.00  60.00   83
  2  \w     55.00  87.00   1.00    2.50    --   15.65  19.00 150.00   32
  3  \w     -2.00  23.00   1.00    2.50    --   15.65  19.00 150.00   25
  4  \w    -25.00  16.00   1.00    2.50    --  -16.59 -99.00  60.00   41
  5  \w    -53.00  -5.00   1.00    2.50    --   15.65 -19.00-120.00   48
  6  \w      5.00  40.00   1.00    2.50    --   15.65 -19.00-120.00   35
  7  \w    -14.00  19.00   1.00    2.50    --  -16.59 -99.00-120.00   33
  8  \w     -4.00  65.00   1.00    2.50    --   15.65-124.00-127.00   69
;
_diffrn_measurement_device 'four-circle diffractometer'
_diffrn_measurement_device_type 'Xcalibur, Eos, Gemini'
_diffrn_measurement_method '\w scans'
_diffrn_orient_matrix_type 'CrysAlisPro convention (1999,Acta A55,543-557)'
_diffrn_orient_matrix_UB_11 0.0514176000
_diffrn_orient_matrix_UB_12 0.0538303000
_diffrn_orient_matrix_UB_13 0.0018955000
_diffrn_orient_matrix_UB_21 -0.0188659000
_diffrn_orient_matrix_UB_22 -0.0209969000
_diffrn_orient_matrix_UB_23 -0.0496252000
_diffrn_orient_matrix_UB_31 -0.0548030000
_diffrn_orient_matrix_UB_32 0.0351024000
_diffrn_orient_matrix_UB_33 -0.0046202000
_diffrn_radiation_monochromator graphite
_diffrn_radiation_probe x-ray
_diffrn_radiation_type 'Mo K\a'
_diffrn_radiation_wavelength 0.71073
_diffrn_reflns_av_R_equivalents 0.0248
_diffrn_reflns_av_unetI/netI 0.0526
_diffrn_reflns_Laue_measured_fraction_full 0.997
_diffrn_reflns_Laue_measured_fraction_max 0.838
_diffrn_reflns_limit_h_max 12
_diffrn_reflns_limit_h_min -12
_diffrn_reflns_limit_k_max 13
_diffrn_reflns_limit_k_min -14
_diffrn_reflns_limit_l_max 20
_diffrn_reflns_limit_l_min -14
_diffrn_reflns_number 12313
_diffrn_reflns_point_group_measured_fraction_full 0.997
_diffrn_reflns_point_group_measured_fraction_max 0.838
_diffrn_reflns_theta_full 25.242
_diffrn_reflns_theta_max 29.254
_diffrn_reflns_theta_min 3.726
_diffrn_source 'fine-focus sealed X-ray tube'
_diffrn_source_type 'Enhance (Mo) X-ray Source'
_exptl_absorpt_coefficient_mu 0.233
_exptl_absorpt_correction_T_max 1.00000
_exptl_absorpt_correction_T_min 0.80443
_exptl_absorpt_correction_type multi-scan
_exptl_crystal_colour 'clear light white'
_exptl_crystal_colour_lustre clear
_exptl_crystal_colour_modifier light
_exptl_crystal_colour_primary white
_exptl_crystal_density_diffrn 1.423
_exptl_crystal_description block
_exptl_crystal_F_000 680
_exptl_crystal_size_max 0.3
_exptl_crystal_size_mid 0.2
_exptl_crystal_size_min 0.1
_refine_diff_density_max 0.273
_refine_diff_density_min -0.338
_refine_diff_density_rms 0.044
_refine_ls_extinction_method none
_refine_ls_goodness_of_fit_ref 1.020
_refine_ls_hydrogen_treatment constr
_refine_ls_matrix_type full
_refine_ls_number_parameters 415
_refine_ls_number_reflns 6999
_refine_ls_number_restraints 0
_refine_ls_restrained_S_all 1.020
_refine_ls_R_factor_all 0.0898
_refine_ls_R_factor_gt 0.0573
_refine_ls_shift/su_max 0.000
_refine_ls_shift/su_mean 0.000
_refine_ls_structure_factor_coef Fsqd
_refine_ls_weighting_details 'w=1/[\s^2^(Fo^2^)+(0.0455P)^2^+0.5614P] where P=(Fo^2^+2Fc^2^)/3'
_refine_ls_weighting_scheme calc
_refine_ls_wR_factor_gt 0.1147
_refine_ls_wR_factor_ref 0.1306
_reflns_Friedel_coverage 0.000
_reflns_number_gt 4873
_reflns_number_total 6999
_reflns_threshold_expression 'I > 2\s(I)'
_cod_data_source_file d5cc06419h2.cif
_cod_data_source_block exp_12957
_cod_original_cell_volume 1532.72(16)
_cod_database_code 7135503
_shelx_shelxl_version_number 2018/3
_shelx_space_group_comment
;
The symmetry employed for this shelxl refinement is uniquely defined
by the following loop, which should always be used as a source of
symmetry information in preference to the above space-group names.
They are only intended as comments.
;
_shelx_estimated_absorpt_t_max 0.977
_shelx_estimated_absorpt_t_min 0.933
_olex2_refinement_description
;
1. Fixed Uiso
 At 1.2 times of:
  All C(H) groups, All C(H,H) groups
2.a Ternary CH refined with riding coordinates:
 C9AA(H9AA), C10(H10)
2.b Secondary CH2 refined with riding coordinates:
 C11(H11A,H11B), C0BA(H0BA,H0BB)
2.c Aromatic/amide H refined with riding coordinates:
 C17(H17), C6BA(H6BA), C13(H13), C0AA(H0AA), C8(H8), C2BA(H2BA), C7AA(H7AA),
 C5BA(H5BA), C4(H4), C15(H15), C4BA(H4BA), C16(H16), C9(H9), C8AA(H8AA),
 C14(H14), C3AA(H3AA), C3(H3), C3BA(H3BA), C1(H1), C2AA(H2AA)
;
_olex2_submission_special_instructions 'No special instructions were received'
_oxdiff_exptl_absorpt_empirical_details
;
Empirical correction (ABSPACK) includes:
- Absorption correction using spherical harmonics
- Frame scaling
;
_oxdiff_exptl_absorpt_empirical_full_max 1.316
_oxdiff_exptl_absorpt_empirical_full_min 0.657

loop_
_space_group_symop_operation_xyz
'x, y, z'
'-x, -y, -z'

loop_
_atom_site_label
_atom_site_type_symbol
_atom_site_fract_x
_atom_site_fract_y
_atom_site_fract_z
_atom_site_U_iso_or_equiv
_atom_site_adp_type
_atom_site_occupancy
_atom_site_site_symmetry_order
_atom_site_calc_flag
_atom_site_refinement_flags_posn
_atom_site_refinement_flags_adp
_atom_site_refinement_flags_occupancy
_atom_site_disorder_assembly
_atom_site_disorder_group
S1 S -0.15316(6) 0.27029(6) 0.45665(5) 0.04715(18) Uani 1 1 d . . . . .
S0AA S 0.01641(7) 1.11093(7) 0.17373(5) 0.05138(19) Uani 1 1 d . . . . .
F0AA F 0.20226(19) 1.30161(17) -0.15597(12) 0.0728(5) Uani 1 1 d . . . . .
N1AA N 0.65384(19) 1.0151(2) 0.24646(13) 0.0392(4) Uani 1 1 d . . . . .
N2 N 0.4849(2) 0.1702(2) 0.53191(14) 0.0442(5) Uani 1 1 d . . . . .
O0AA O 0.7189(2) 0.9466(2) 0.28391(14) 0.0689(6) Uani 1 1 d . . . . .
F1 F 0.1145(2) 0.6096(2) 0.22300(15) 0.1044(8) Uani 1 1 d . . . . .
O1AA O 0.6996(2) 1.0754(2) 0.20112(15) 0.0753(6) Uani 1 1 d . . . . .
N0AA N 0.2886(2) 1.1576(2) 0.03079(13) 0.0436(5) Uani 1 1 d . . . . .
O1 O 0.5274(2) 0.2141(2) 0.47788(16) 0.0832(7) Uani 1 1 d . . . . .
C1BA C 0.3568(2) 0.8735(2) 0.09917(14) 0.0330(5) Uani 1 1 d . . . . .
C12 C 0.3612(2) 0.3884(2) 0.60701(15) 0.0326(5) Uani 1 1 d . . . . .
N1 N 0.1704(2) 0.4091(2) 0.37400(16) 0.0566(6) Uani 1 1 d . . . . .
C9AA C 0.3922(2) 1.0079(2) 0.16541(14) 0.0327(5) Uani 1 1 d . . . . .
H9AA H 0.427426 1.067929 0.134650 0.039 Uiso 1 1 calc R U . . .
C4AA C 0.1723(2) 1.1593(2) 0.05891(15) 0.0345(5) Uani 1 1 d . . . . .
C10 C 0.2777(2) 0.2771(2) 0.51942(15) 0.0335(5) Uani 1 1 d . . . . .
H10 H 0.294784 0.300192 0.465442 0.040 Uiso 1 1 calc R U . . .
C17 C 0.4152(2) 0.5060(2) 0.59705(18) 0.0420(6) Uani 1 1 d . . . . .
H17 H 0.403974 0.514340 0.537252 0.050 Uiso 1 1 calc R U . . .
C6AA C 0.2551(2) 1.0394(2) 0.18346(14) 0.0348(5) Uani 1 1 d . . . . .
C7 C 0.1148(2) 0.2551(2) 0.50350(15) 0.0341(5) Uani 1 1 d . . . . .
O2 O 0.5640(2) 0.1360(3) 0.59168(17) 0.0949(8) Uani 1 1 d . . . . .
C5AA C 0.1649(2) 1.1034(2) 0.13503(15) 0.0361(5) Uani 1 1 d . . . . .
C5 C 0.0403(2) 0.3859(2) 0.38543(14) 0.0360(5) Uani 1 1 d . . . . .
C6 C 0.0189(2) 0.3065(2) 0.44679(15) 0.0352(5) Uani 1 1 d . . . . .
C6BA C 0.3430(2) 0.8578(2) 0.00528(15) 0.0396(5) Uani 1 1 d . . . . .
H6BA H 0.359632 0.929082 -0.015550 0.048 Uiso 1 1 calc R U . . .
C11 C 0.3277(2) 0.1542(2) 0.52351(17) 0.0395(5) Uani 1 1 d . . . . .
H11A H 0.312973 0.129913 0.577006 0.047 Uiso 1 1 calc R U . . .
H11B H 0.268902 0.086219 0.467011 0.047 Uiso 1 1 calc R U . . .
C0BA C 0.5112(2) 1.0278(2) 0.25948(14) 0.0382(5) Uani 1 1 d . . . . .
H0BA H 0.523055 1.111917 0.300678 0.046 Uiso 1 1 calc R U . . .
H0BB H 0.481368 0.965415 0.289258 0.046 Uiso 1 1 calc R U . . .
C13 C 0.3799(3) 0.3782(2) 0.69700(17) 0.0460(6) Uani 1 1 d . . . . .
H13 H 0.346624 0.299969 0.705259 0.055 Uiso 1 1 calc R U . . .
C1AA C 0.1889(3) 1.2563(2) -0.08399(17) 0.0471(6) Uani 1 1 d . . . . .
C0AA C 0.2964(3) 1.2061(3) -0.03923(17) 0.0482(6) Uani 1 1 d . . . . .
H0AA H 0.378149 1.205588 -0.058117 0.058 Uiso 1 1 calc R U . . .
C8 C 0.0452(3) 0.1872(2) 0.55292(18) 0.0464(6) Uani 1 1 d . . . . .
H8 H 0.093378 0.146453 0.594137 0.056 Uiso 1 1 calc R U . . .
C2BA C 0.3332(3) 0.7658(2) 0.12840(18) 0.0485(6) Uani 1 1 d . . . . .
H2BA H 0.343555 0.774563 0.191207 0.058 Uiso 1 1 calc R U . . .
C7AA C 0.2011(3) 0.9986(3) 0.25021(16) 0.0482(6) Uani 1 1 d . . . . .
H7AA H 0.247992 0.954024 0.288726 0.058 Uiso 1 1 calc R U . . .
C5BA C 0.3048(3) 0.7377(3) -0.05729(18) 0.0534(7) Uani 1 1 d . . . . .
H5BA H 0.295396 0.728347 -0.120032 0.064 Uiso 1 1 calc R U . . .
C4 C -0.0711(3) 0.4383(3) 0.34169(17) 0.0501(7) Uani 1 1 d . . . . .
H4 H -0.161175 0.421939 0.350390 0.060 Uiso 1 1 calc R U . . .
C15 C 0.5000(3) 0.5995(3) 0.7629(2) 0.0617(8) Uani 1 1 d . . . . .
H15 H 0.545546 0.670428 0.815089 0.074 Uiso 1 1 calc R U . . .
C4BA C 0.2805(3) 0.6313(3) -0.0273(2) 0.0608(8) Uani 1 1 d . . . . .
H4BA H 0.254668 0.550338 -0.069648 0.073 Uiso 1 1 calc R U . . .
C16 C 0.4849(3) 0.6100(3) 0.6743(2) 0.0556(7) Uani 1 1 d . . . . .
H16 H 0.521927 0.687694 0.666686 0.067 Uiso 1 1 calc R U . . .
C9 C -0.0978(3) 0.1877(3) 0.53401(19) 0.0532(7) Uani 1 1 d . . . . .
H9 H -0.158527 0.147388 0.560390 0.064 Uiso 1 1 calc R U . . .
C2 C 0.0846(3) 0.5347(3) 0.27593(19) 0.0606(8) Uani 1 1 d . . . . .
C8AA C 0.0740(3) 1.0311(3) 0.25231(18) 0.0572(7) Uani 1 1 d . . . . .
H8AA H 0.024589 1.011686 0.292233 0.069 Uiso 1 1 calc R U . . .
C14 C 0.4478(3) 0.4839(3) 0.77439(19) 0.0597(8) Uani 1 1 d . . . . .
H14 H 0.458205 0.476925 0.834432 0.072 Uiso 1 1 calc R U . . .
C3AA C 0.0610(3) 1.2116(3) 0.0153(2) 0.0619(8) Uani 1 1 d . . . . .
H3AA H -0.019589 1.213173 0.035275 0.074 Uiso 1 1 calc R U . . .
C3 C -0.0483(3) 0.5131(3) 0.28634(19) 0.0586(8) Uani 1 1 d . . . . .
H3 H -0.121804 0.548079 0.256692 0.070 Uiso 1 1 calc R U . . .
C3BA C 0.2946(3) 0.6455(3) 0.0657(2) 0.0603(7) Uani 1 1 d . . . . .
H3BA H 0.278143 0.573983 0.086177 0.072 Uiso 1 1 calc R U . . .
C1 C 0.1913(3) 0.4825(3) 0.3202(2) 0.0719(9) Uani 1 1 d . . . . .
H1 H 0.281978 0.499027 0.312260 0.086 Uiso 1 1 calc R U . . .
C2AA C 0.0700(3) 1.2608(3) -0.0569(2) 0.0699(9) Uani 1 1 d . . . . .
H2AA H -0.003340 1.296117 -0.086271 0.084 Uiso 1 1 calc R U . . .

loop_
_atom_site_aniso_label
_atom_site_aniso_U_11
_atom_site_aniso_U_22
_atom_site_aniso_U_33
_atom_site_aniso_U_23
_atom_site_aniso_U_13
_atom_site_aniso_U_12
S1 0.0267(3) 0.0538(4) 0.0583(4) 0.0155(3) 0.0128(3) 0.0057(3)
S0AA 0.0358(3) 0.0693(5) 0.0583(4) 0.0190(3) 0.0235(3) 0.0236(3)
F0AA 0.0838(12) 0.0843(13) 0.0779(11) 0.0567(10) 0.0322(9) 0.0380(10)
N1AA 0.0311(10) 0.0509(13) 0.0366(10) 0.0146(9) 0.0108(8) 0.0104(9)
N2 0.0450(12) 0.0510(13) 0.0518(12) 0.0243(10) 0.0246(10) 0.0248(10)
O0AA 0.0576(12) 0.0862(15) 0.0901(14) 0.0514(13) 0.0307(11) 0.0438(11)
F1 0.0851(13) 0.166(2) 0.1300(17) 0.1225(17) 0.0567(12) 0.0636(14)
O1AA 0.0496(11) 0.1227(19) 0.0852(14) 0.0701(14) 0.0357(10) 0.0250(12)
N0AA 0.0405(11) 0.0589(14) 0.0428(11) 0.0236(10) 0.0169(9) 0.0245(10)
O1 0.0691(14) 0.133(2) 0.0997(16) 0.0786(16) 0.0571(13) 0.0511(14)
C1BA 0.0262(10) 0.0426(13) 0.0350(12) 0.0145(10) 0.0119(8) 0.0139(9)
C12 0.0246(10) 0.0356(12) 0.0423(12) 0.0147(10) 0.0132(9) 0.0114(9)
N1 0.0415(12) 0.0852(18) 0.0707(15) 0.0506(14) 0.0282(10) 0.0333(12)
C9AA 0.0304(11) 0.0422(13) 0.0306(11) 0.0150(10) 0.0119(8) 0.0129(9)
C4AA 0.0278(11) 0.0325(12) 0.0387(12) 0.0068(10) 0.0064(9) 0.0085(9)
C10 0.0318(11) 0.0363(12) 0.0386(12) 0.0159(10) 0.0146(9) 0.0123(9)
C17 0.0352(12) 0.0428(14) 0.0542(14) 0.0212(12) 0.0165(10) 0.0132(10)
C6AA 0.0306(11) 0.0431(13) 0.0309(11) 0.0082(10) 0.0118(8) 0.0098(10)
C7 0.0296(11) 0.0321(12) 0.0388(12) 0.0091(10) 0.0103(9) 0.0063(9)
O2 0.0597(13) 0.164(3) 0.1110(18) 0.1001(19) 0.0392(12) 0.0578(15)
C5AA 0.0259(11) 0.0401(13) 0.0405(12) 0.0063(10) 0.0116(9) 0.0096(9)
C5 0.0331(12) 0.0410(13) 0.0322(11) 0.0077(10) 0.0085(9) 0.0129(10)
C6 0.0280(11) 0.0353(12) 0.0379(12) 0.0041(10) 0.0104(9) 0.0061(9)
C6BA 0.0414(13) 0.0457(14) 0.0378(12) 0.0148(11) 0.0172(10) 0.0163(11)
C11 0.0371(12) 0.0381(13) 0.0486(14) 0.0151(11) 0.0182(10) 0.0124(10)
C0BA 0.0331(12) 0.0521(15) 0.0329(12) 0.0128(10) 0.0130(9) 0.0156(10)
C13 0.0427(13) 0.0485(15) 0.0485(15) 0.0162(12) 0.0171(11) 0.0086(11)
C1AA 0.0489(15) 0.0453(15) 0.0519(15) 0.0246(12) 0.0132(11) 0.0151(12)
C0AA 0.0460(14) 0.0612(17) 0.0489(14) 0.0247(13) 0.0202(11) 0.0234(13)
C8 0.0387(13) 0.0447(15) 0.0614(16) 0.0237(13) 0.0189(11) 0.0086(11)
C2BA 0.0568(15) 0.0511(16) 0.0446(14) 0.0205(12) 0.0207(11) 0.0150(13)
C7AA 0.0426(14) 0.0684(18) 0.0435(14) 0.0225(13) 0.0200(11) 0.0209(13)
C5BA 0.0596(16) 0.0606(18) 0.0409(14) 0.0081(13) 0.0199(12) 0.0211(14)
C4 0.0345(13) 0.0704(19) 0.0550(15) 0.0276(14) 0.0161(11) 0.0235(12)
C15 0.0396(15) 0.0531(18) 0.070(2) -0.0097(15) 0.0101(13) 0.0049(13)
C4BA 0.0658(18) 0.0465(17) 0.0610(18) 0.0009(14) 0.0187(14) 0.0146(14)
C16 0.0445(15) 0.0394(15) 0.079(2) 0.0146(14) 0.0186(13) 0.0069(12)
C9 0.0416(14) 0.0500(16) 0.0716(18) 0.0227(14) 0.0251(12) 0.0015(12)
C2 0.0575(17) 0.087(2) 0.0638(17) 0.0516(17) 0.0275(14) 0.0347(16)
C8AA 0.0474(15) 0.084(2) 0.0512(15) 0.0227(15) 0.0284(12) 0.0200(14)
C14 0.0508(16) 0.079(2) 0.0425(15) 0.0073(15) 0.0141(12) 0.0143(15)
C3AA 0.0399(15) 0.081(2) 0.089(2) 0.0488(18) 0.0291(14) 0.0314(14)
C3 0.0463(15) 0.084(2) 0.0609(17) 0.0403(16) 0.0162(12) 0.0342(15)
C3BA 0.0702(19) 0.0437(17) 0.072(2) 0.0238(15) 0.0267(15) 0.0126(14)
C1 0.0516(17) 0.116(3) 0.091(2) 0.073(2) 0.0401(16) 0.0443(18)
C2AA 0.0500(17) 0.090(2) 0.096(2) 0.062(2) 0.0236(15) 0.0390(16)

loop_
_atom_type_symbol
_atom_type_description
_atom_type_scat_dispersion_real
_atom_type_scat_dispersion_imag
_atom_type_scat_source
C C 0.0033 0.0016 'International Tables Vol C Tables 4.2.6.8 and 6.1.1.4'
H H 0.0000 0.0000 'International Tables Vol C Tables 4.2.6.8 and 6.1.1.4'
F F 0.0171 0.0103 'International Tables Vol C Tables 4.2.6.8 and 6.1.1.4'
N N 0.0061 0.0033 'International Tables Vol C Tables 4.2.6.8 and 6.1.1.4'
O O 0.0106 0.0060 'International Tables Vol C Tables 4.2.6.8 and 6.1.1.4'
S S 0.1246 0.1234 'International Tables Vol C Tables 4.2.6.8 and 6.1.1.4'

loop_
_geom_angle_atom_site_label_1
_geom_angle_atom_site_label_2
_geom_angle_atom_site_label_3
_geom_angle
_geom_angle_site_symmetry_1
_geom_angle_site_symmetry_3
_geom_angle_publ_flag
C9 S1 C6 92.38(12) . . ?
C8AA S0AA C5AA 92.60(11) . . ?
O0AA N1AA C0BA 118.1(2) . . ?
O1AA N1AA O0AA 123.4(2) . . ?
O1AA N1AA C0BA 118.43(19) . . ?
O1 N2 O2 122.4(2) . . ?
O1 N2 C11 118.96(19) . . ?
O2 N2 C11 118.6(2) . . ?
C0AA N0AA C4AA 119.12(19) . . ?
C6BA C1BA C9AA 119.2(2) . . ?
C2BA C1BA C9AA 122.38(19) . . ?
C2BA C1BA C6BA 118.4(2) . . ?
C17 C12 C10 119.27(19) . . ?
C13 C12 C10 122.1(2) . . ?
C13 C12 C17 118.5(2) . . ?
C1 N1 C5 118.5(2) . . ?
C1BA C9AA H9AA 107.9 . . ?
C1BA C9AA C6AA 110.57(17) . . ?
C1BA C9AA C0BA 112.91(17) . . ?
C6AA C9AA H9AA 107.9 . . ?
C6AA C9AA C0BA 109.35(16) . . ?
C0BA C9AA H9AA 107.9 . . ?
N0AA C4AA C5AA 118.15(17) . . ?
N0AA C4AA C3AA 120.0(2) . . ?
C3AA C4AA C5AA 121.8(2) . . ?
C12 C10 H10 107.8 . . ?
C12 C10 C11 113.01(17) . . ?
C7 C10 C12 109.98(16) . . ?
C7 C10 H10 107.8 . . ?
C7 C10 C11 110.15(18) . . ?
C11 C10 H10 107.8 . . ?
C12 C17 H17 119.6 . . ?
C16 C17 C12 120.9(2) . . ?
C16 C17 H17 119.6 . . ?
C5AA C6AA C9AA 125.5(2) . . ?
C5AA C6AA C7AA 111.92(19) . . ?
C7AA C6AA C9AA 122.53(19) . . ?
C6 C7 C10 125.1(2) . . ?
C6 C7 C8 111.71(19) . . ?
C8 C7 C10 122.94(19) . . ?
C4AA C5AA S0AA 117.81(15) . . ?
C6AA C5AA S0AA 110.21(17) . . ?
C6AA C5AA C4AA 131.96(19) . . ?
N1 C5 C6 118.21(18) . . ?
N1 C5 C4 120.5(2) . . ?
C4 C5 C6 121.3(2) . . ?
C7 C6 S1 110.42(17) . . ?
C7 C6 C5 131.6(2) . . ?
C5 C6 S1 117.92(15) . . ?
C1BA C6BA H6BA 119.7 . . ?
C5BA C6BA C1BA 120.6(2) . . ?
C5BA C6BA H6BA 119.7 . . ?
N2 C11 C10 111.35(19) . . ?
N2 C11 H11A 109.4 . . ?
N2 C11 H11B 109.4 . . ?
C10 C11 H11A 109.4 . . ?
C10 C11 H11B 109.4 . . ?
H11A C11 H11B 108.0 . . ?
N1AA C0BA C9AA 111.40(16) . . ?
N1AA C0BA H0BA 109.3 . . ?
N1AA C0BA H0BB 109.3 . . ?
C9AA C0BA H0BA 109.3 . . ?
C9AA C0BA H0BB 109.3 . . ?
H0BA C0BA H0BB 108.0 . . ?
C12 C13 H13 119.9 . . ?
C14 C13 C12 120.3(3) . . ?
C14 C13 H13 119.9 . . ?
F0AA C1AA C0AA 119.3(2) . . ?
C2AA C1AA F0AA 120.4(2) . . ?
C2AA C1AA C0AA 120.3(2) . . ?
N0AA C0AA C1AA 122.3(2) . . ?
N0AA C0AA H0AA 118.9 . . ?
C1AA C0AA H0AA 118.9 . . ?
C7 C8 H8 123.3 . . ?
C9 C8 C7 113.4(2) . . ?
C9 C8 H8 123.3 . . ?
C1BA C2BA H2BA 119.5 . . ?
C3BA C2BA C1BA 120.9(2) . . ?
C3BA C2BA H2BA 119.5 . . ?
C6AA C7AA H7AA 123.3 . . ?
C8AA C7AA C6AA 113.3(2) . . ?
C8AA C7AA H7AA 123.3 . . ?
C6BA C5BA H5BA 119.9 . . ?
C4BA C5BA C6BA 120.3(2) . . ?
C4BA C5BA H5BA 119.9 . . ?
C5 C4 H4 119.8 . . ?
C3 C4 C5 120.4(2) . . ?
C3 C4 H4 119.8 . . ?
C16 C15 H15 120.0 . . ?
C16 C15 C14 120.0(3) . . ?
C14 C15 H15 120.0 . . ?
C5BA C4BA H4BA 120.2 . . ?
C3BA C4BA C5BA 119.7(3) . . ?
C3BA C4BA H4BA 120.2 . . ?
C17 C16 H16 119.9 . . ?
C15 C16 C17 120.1(3) . . ?
C15 C16 H16 119.9 . . ?
S1 C9 H9 124.0 . . ?
C8 C9 S1 112.1(2) . . ?
C8 C9 H9 124.0 . . ?
F1 C2 C3 120.6(2) . . ?
F1 C2 C1 119.1(2) . . ?
C3 C2 C1 120.2(3) . . ?
S0AA C8AA H8AA 124.0 . . ?
C7AA C8AA S0AA 111.9(2) . . ?
C7AA C8AA H8AA 124.0 . . ?
C13 C14 H14 119.9 . . ?
C15 C14 C13 120.2(3) . . ?
C15 C14 H14 119.9 . . ?
C4AA C3AA H3AA 119.8 . . ?
C2AA C3AA C4AA 120.3(2) . . ?
C2AA C3AA H3AA 119.8 . . ?
C4 C3 H3 121.1 . . ?
C2 C3 C4 117.8(2) . . ?
C2 C3 H3 121.1 . . ?
C2BA C3BA H3BA 120.0 . . ?
C4BA C3BA C2BA 120.1(3) . . ?
C4BA C3BA H3BA 120.0 . . ?
N1 C1 C2 122.5(3) . . ?
N1 C1 H1 118.7 . . ?
C2 C1 H1 118.7 . . ?
C1AA C2AA C3AA 118.0(2) . . ?
C1AA C2AA H2AA 121.0 . . ?
C3AA C2AA H2AA 121.0 . . ?

loop_
_geom_bond_atom_site_label_1
_geom_bond_atom_site_label_2
_geom_bond_distance
_geom_bond_site_symmetry_2
_geom_bond_publ_flag
S1 C6 1.735(2) . ?
S1 C9 1.694(3) . ?
S0AA C5AA 1.735(2) . ?
S0AA C8AA 1.689(3) . ?
F0AA C1AA 1.356(3) . ?
N1AA O0AA 1.212(2) . ?
N1AA O1AA 1.204(3) . ?
N1AA C0BA 1.495(3) . ?
N2 O1 1.200(3) . ?
N2 O2 1.205(2) . ?
N2 C11 1.492(3) . ?
F1 C2 1.352(3) . ?
N0AA C4AA 1.335(3) . ?
N0AA C0AA 1.334(3) . ?
C1BA C9AA 1.526(3) . ?
C1BA C6BA 1.389(3) . ?
C1BA C2BA 1.384(3) . ?
C12 C10 1.523(3) . ?
C12 C17 1.391(3) . ?
C12 C13 1.388(3) . ?
N1 C5 1.335(3) . ?
N1 C1 1.328(3) . ?
C9AA H9AA 0.9800 . ?
C9AA C6AA 1.526(3) . ?
C9AA C0BA 1.531(3) . ?
C4AA C5AA 1.469(3) . ?
C4AA C3AA 1.396(3) . ?
C10 H10 0.9800 . ?
C10 C7 1.519(3) . ?
C10 C11 1.529(3) . ?
C17 H17 0.9300 . ?
C17 C16 1.373(3) . ?
C6AA C5AA 1.386(3) . ?
C6AA C7AA 1.419(3) . ?
C7 C6 1.384(3) . ?
C7 C8 1.425(3) . ?
C5 C6 1.474(3) . ?
C5 C4 1.397(3) . ?
C6BA H6BA 0.9300 . ?
C6BA C5BA 1.378(3) . ?
C11 H11A 0.9700 . ?
C11 H11B 0.9700 . ?
C0BA H0BA 0.9700 . ?
C0BA H0BB 0.9700 . ?
C13 H13 0.9300 . ?
C13 C14 1.383(4) . ?
C1AA C0AA 1.362(3) . ?
C1AA C2AA 1.353(4) . ?
C0AA H0AA 0.9300 . ?
C8 H8 0.9300 . ?
C8 C9 1.353(3) . ?
C2BA H2BA 0.9300 . ?
C2BA C3BA 1.380(4) . ?
C7AA H7AA 0.9300 . ?
C7AA C8AA 1.360(3) . ?
C5BA H5BA 0.9300 . ?
C5BA C4BA 1.377(4) . ?
C4 H4 0.9300 . ?
C4 C3 1.363(4) . ?
C15 H15 0.9300 . ?
C15 C16 1.373(4) . ?
C15 C14 1.377(4) . ?
C4BA H4BA 0.9300 . ?
C4BA C3BA 1.377(4) . ?
C16 H16 0.9300 . ?
C9 H9 0.9300 . ?
C2 C3 1.353(4) . ?
C2 C1 1.368(3) . ?
C8AA H8AA 0.9300 . ?
C14 H14 0.9300 . ?
C3AA H3AA 0.9300 . ?
C3AA C2AA 1.372(4) . ?
C3 H3 0.9300 . ?
C3BA H3BA 0.9300 . ?
C1 H1 0.9300 . ?
C2AA H2AA 0.9300 . ?

loop_
_geom_torsion_atom_site_label_1
_geom_torsion_atom_site_label_2
_geom_torsion_atom_site_label_3
_geom_torsion_atom_site_label_4
_geom_torsion
_geom_torsion_site_symmetry_1
_geom_torsion_site_symmetry_2
_geom_torsion_site_symmetry_3
_geom_torsion_site_symmetry_4
_geom_torsion_publ_flag
F0AA C1AA C0AA N0AA -178.6(2) . . . . ?
F0AA C1AA C2AA C3AA 178.9(3) . . . . ?
O0AA N1AA C0BA C9AA -130.7(2) . . . . ?
F1 C2 C3 C4 -179.1(3) . . . . ?
F1 C2 C1 N1 179.3(3) . . . . ?
O1AA N1AA C0BA C9AA 50.9(3) . . . . ?
N0AA C4AA C5AA S0AA 177.90(17) . . . . ?
N0AA C4AA C5AA C6AA -4.1(4) . . . . ?
N0AA C4AA C3AA C2AA 0.4(4) . . . . ?
O1 N2 C11 C10 -50.6(3) . . . . ?
C1BA C9AA C6AA C5AA -95.0(3) . . . . ?
C1BA C9AA C6AA C7AA 81.4(2) . . . . ?
C1BA C9AA C0BA N1AA 64.0(2) . . . . ?
C1BA C6BA C5BA C4BA -0.3(4) . . . . ?
C1BA C2BA C3BA C4BA 0.7(4) . . . . ?
C12 C10 C7 C6 93.5(2) . . . . ?
C12 C10 C7 C8 -80.6(3) . . . . ?
C12 C10 C11 N2 -60.8(2) . . . . ?
C12 C17 C16 C15 -1.1(3) . . . . ?
C12 C13 C14 C15 -1.3(4) . . . . ?
N1 C5 C6 S1 -176.86(18) . . . . ?
N1 C5 C6 C7 5.5(4) . . . . ?
N1 C5 C4 C3 0.4(4) . . . . ?
C9AA C1BA C6BA C5BA -177.1(2) . . . . ?
C9AA C1BA C2BA C3BA 176.9(2) . . . . ?
C9AA C6AA C5AA S0AA 176.67(17) . . . . ?
C9AA C6AA C5AA C4AA -1.4(4) . . . . ?
C9AA C6AA C7AA C8AA -176.9(2) . . . . ?
C4AA N0AA C0AA C1AA -0.8(4) . . . . ?
C4AA C3AA C2AA C1AA 0.2(5) . . . . ?
C10 C12 C17 C16 176.85(19) . . . . ?
C10 C12 C13 C14 -175.6(2) . . . . ?
C10 C7 C6 S1 -174.36(17) . . . . ?
C10 C7 C6 C5 3.5(4) . . . . ?
C10 C7 C8 C9 174.8(2) . . . . ?
C17 C12 C10 C7 -103.3(2) . . . . ?
C17 C12 C10 C11 133.1(2) . . . . ?
C17 C12 C13 C14 1.5(3) . . . . ?
C6AA C9AA C0BA N1AA -172.40(19) . . . . ?
C6AA C7AA C8AA S0AA 0.2(3) . . . . ?
C7 C10 C11 N2 175.75(17) . . . . ?
C7 C8 C9 S1 -0.3(3) . . . . ?
O2 N2 C11 C10 130.9(3) . . . . ?
C5AA S0AA C8AA C7AA -0.2(2) . . . . ?
C5AA C4AA C3AA C2AA -178.7(3) . . . . ?
C5AA C6AA C7AA C8AA -0.1(3) . . . . ?
C5 N1 C1 C2 -0.2(5) . . . . ?
C5 C4 C3 C2 -0.3(4) . . . . ?
C6 S1 C9 C8 0.4(2) . . . . ?
C6 C7 C8 C9 -0.1(3) . . . . ?
C6 C5 C4 C3 179.0(2) . . . . ?
C6BA C1BA C9AA C6AA 102.2(2) . . . . ?
C6BA C1BA C9AA C0BA -134.9(2) . . . . ?
C6BA C1BA C2BA C3BA -1.0(3) . . . . ?
C6BA C5BA C4BA C3BA -0.1(4) . . . . ?
C11 C10 C7 C6 -141.3(2) . . . . ?
C11 C10 C7 C8 44.6(3) . . . . ?
C0BA C9AA C6AA C5AA 140.1(2) . . . . ?
C0BA C9AA C6AA C7AA -43.6(3) . . . . ?
C13 C12 C10 C7 73.7(2) . . . . ?
C13 C12 C10 C11 -49.9(3) . . . . ?
C13 C12 C17 C16 -0.3(3) . . . . ?
C0AA N0AA C4AA C5AA 179.0(2) . . . . ?
C0AA N0AA C4AA C3AA -0.1(3) . . . . ?
C0AA C1AA C2AA C3AA -1.0(5) . . . . ?
C8 C7 C6 S1 0.3(2) . . . . ?
C8 C7 C6 C5 178.1(2) . . . . ?
C2BA C1BA C9AA C6AA -75.6(2) . . . . ?
C2BA C1BA C9AA C0BA 47.2(3) . . . . ?
C2BA C1BA C6BA C5BA 0.8(3) . . . . ?
C7AA C6AA C5AA S0AA 0.0(2) . . . . ?
C7AA C6AA C5AA C4AA -178.1(2) . . . . ?
C5BA C4BA C3BA C2BA -0.1(4) . . . . ?
C4 C5 C6 S1 4.5(3) . . . . ?
C4 C5 C6 C7 -173.2(2) . . . . ?
C16 C15 C14 C13 -0.1(4) . . . . ?
C9 S1 C6 C7 -0.40(18) . . . . ?
C9 S1 C6 C5 -178.55(18) . . . . ?
C8AA S0AA C5AA C4AA 178.49(19) . . . . ?
C8AA S0AA C5AA C6AA 0.10(19) . . . . ?
C14 C15 C16 C17 1.3(4) . . . . ?
C3AA C4AA C5AA S0AA -3.0(3) . . . . ?
C3AA C4AA C5AA C6AA 174.9(3) . . . . ?
C3 C2 C1 N1 0.3(5) . . . . ?
C1 N1 C5 C6 -178.8(3) . . . . ?
C1 N1 C5 C4 -0.1(4) . . . . ?
C1 C2 C3 C4 -0.1(5) . . . . ?
C2AA C1AA C0AA N0AA 1.4(4) . . . . ?
